data_7003511
loop_
_publ_author_name
'Coombs, Natalie D.'
'Stasch, Andreas'
'Cowley, Andrew'
'Thompson, Amber L.'
'Aldridge, Simon'

_publ_section_title
;
 Bulky aryl functionalized carbazolyl ligands: amido alternatives to
 the 2,6-diarylphenyl ligand class?
;
_journal_issue 3
_journal_name_full 'Dalton Transactions'
_journal_page_first 332
_journal_paper_doi 10.1039/b716674e
_journal_year 2008
_chemical_formula_sum 'C52 H40 K2 N2'
_chemical_formula_weight 771.06
_chemical_name_systematic
;
?
;
_space_group_IT_number 14
_symmetry_cell_setting monoclinic
_symmetry_space_group_name_Hall '-P 2yn'
_symmetry_space_group_name_H-M 'P 1 21/n 1'
_atom_sites_solution_hydrogens geom
_atom_sites_solution_primary direct
_atom_sites_solution_secondary difmap
_audit_creation_method SHELXL-97
_cell_angle_alpha 90.000(5)
_cell_angle_beta 105.146(5)
_cell_angle_gamma 90.000(5)
_cell_formula_units_Z 2
_cell_length_a 11.050(5)
_cell_length_b 11.472(5)
_cell_length_c 16.097(5)
_cell_measurement_temperature 150(2)
_cell_volume 1969.7(14)
_computing_structure_refinement 'SHELXL-97 (Sheldrick, 1997)'
_computing_structure_solution 'SHELXS-97 (Sheldrick, 1990)'
_diffrn_ambient_temperature 150(2)
_diffrn_measured_fraction_theta_full 0.997
_diffrn_measured_fraction_theta_max 0.997
_diffrn_measurement_device_type 'Nonius Kappa CCD'
_diffrn_radiation_monochromator graphite
_diffrn_radiation_source 'fine-focus sealed tube'
_diffrn_radiation_type MoK\a
_diffrn_radiation_wavelength 0.71069
_diffrn_reflns_av_R_equivalents 0.0408
_diffrn_reflns_av_sigmaI/netI 0.0573
_diffrn_reflns_limit_h_max 14
_diffrn_reflns_limit_h_min -14
_diffrn_reflns_limit_k_max 14
_diffrn_reflns_limit_k_min -14
_diffrn_reflns_limit_l_max 20
_diffrn_reflns_limit_l_min -20
_diffrn_reflns_number 8311
_diffrn_reflns_theta_full 27.00
_diffrn_reflns_theta_max 27.00
_diffrn_reflns_theta_min 3.13
_exptl_absorpt_coefficient_mu 0.280
_exptl_absorpt_correction_T_max 0.868
_exptl_absorpt_correction_T_min 0.778
_exptl_absorpt_correction_type multi-scan
_exptl_absorpt_process_details 'Sortav (Blessing, 1995)'
_exptl_crystal_colour green
_exptl_crystal_density_diffrn 1.300
_exptl_crystal_density_method 'not measured'
_exptl_crystal_description block
_exptl_crystal_F_000 808
_exptl_crystal_size_max 0.12
_exptl_crystal_size_mid 0.10
_exptl_crystal_size_min 0.10
_refine_diff_density_max 0.220
_refine_diff_density_min -0.303
_refine_diff_density_rms 0.048
_refine_ls_extinction_method none
_refine_ls_goodness_of_fit_ref 1.034
_refine_ls_hydrogen_treatment constr
_refine_ls_matrix_type full
_refine_ls_number_parameters 255
_refine_ls_number_reflns 4287
_refine_ls_number_restraints 0
_refine_ls_restrained_S_all 1.034
_refine_ls_R_factor_all 0.0801
_refine_ls_R_factor_gt 0.0498
_refine_ls_shift/su_max 0.000
_refine_ls_shift/su_mean 0.000
_refine_ls_structure_factor_coef Fsqd
_refine_ls_weighting_details 'calc w=1/[\s^2^(Fo^2^)+(0.0468P)^2^+0.6731P] where P=(Fo^2^+2Fc^2^)/3'
_refine_ls_weighting_scheme calc
_refine_ls_wR_factor_gt 0.1065
_refine_ls_wR_factor_ref 0.1178
_reflns_number_gt 3057
_reflns_number_total 4287
_reflns_threshold_expression >2sigma(I)
_cod_data_source_file b716674e.txt
_cod_data_source_block asSA16
_cod_depositor_comments
;
The following automatic conversions were performed:
'_exptl_absorpt_correction_type' value 'multi scan' changed to
'multi-scan' according to
'/home/saulius/struct/CIF-dictionaries/cif_core.dic' dictionary named
'cif_core.dic' version 2.4.1 from 2010-06-29.

Automatic conversion script
Id: cif_fix_enum 1527 2010-12-29 10:47:43Z saulius 
;
_cod_original_sg_symbol_H-M P2(1)/n
_cod_database_code 7003511

loop_
_symmetry_equiv_pos_as_xyz
'x, y, z'
'-x+1/2, y+1/2, -z+1/2'
'-x, -y, -z'
'x-1/2, -y-1/2, z-1/2'

loop_
_atom_site_label
_atom_site_type_symbol
_atom_site_fract_x
_atom_site_fract_y
_atom_site_fract_z
_atom_site_U_iso_or_equiv
_atom_site_adp_type
_atom_site_occupancy
_atom_site_symmetry_multiplicity
_atom_site_calc_flag
_atom_site_refinement_flags
_atom_site_disorder_assembly
_atom_site_disorder_group
K1 K 0.41099(5) -0.11930(5) 0.34212(4) 0.04597(17) Uani 1 1 d . . .
N1 N 0.45097(14) 0.11278(15) 0.38123(11) 0.0294(4) Uani 1 1 d . . .
C1 C 0.57080(17) 0.14206(18) 0.42731(13) 0.0291(5) Uani 1 1 d . . .
C2 C 0.68328(17) 0.08569(18) 0.42332(13) 0.0299(5) Uani 1 1 d . . .
C3 C 0.79415(17) 0.12352(19) 0.47976(14) 0.0336(5) Uani 1 1 d . . .
H3 H 0.8696 0.0838 0.4799 0.040 Uiso 1 1 calc R . .
C4 C 0.80018(18) 0.21744(19) 0.53659(14) 0.0339(5) Uani 1 1 d . . .
C5 C 0.69046(17) 0.27579(19) 0.53763(13) 0.0323(5) Uani 1 1 d . . .
H5 H 0.6930 0.3411 0.5743 0.039 Uiso 1 1 calc R . .
C6 C 0.57537(17) 0.23729(18) 0.48381(13) 0.0297(5) Uani 1 1 d . . .
C7 C 0.44608(17) 0.27179(18) 0.47184(13) 0.0291(4) Uani 1 1 d . . .
C8 C 0.38645(18) 0.35721(18) 0.50864(13) 0.0307(5) Uani 1 1 d . . .
H8 H 0.4343 0.4088 0.5508 0.037 Uiso 1 1 calc R . .
C9 C 0.25637(18) 0.36614(17) 0.48306(13) 0.0299(5) Uani 1 1 d . . .
C10 C 0.18908(17) 0.28759(18) 0.42084(13) 0.0304(5) Uani 1 1 d . . .
H10 H 0.1004 0.2947 0.4037 0.036 Uiso 1 1 calc R . .
C11 C 0.24331(17) 0.20031(18) 0.38268(12) 0.0284(4) Uani 1 1 d . . .
C12 C 0.37646(17) 0.19219(18) 0.40874(13) 0.0280(4) Uani 1 1 d . . .
C13 C 0.92554(19) 0.2560(2) 0.59377(17) 0.0473(6) Uani 1 1 d . . .
H13A H 0.9800 0.2814 0.5579 0.071 Uiso 1 1 calc R . .
H13B H 0.9650 0.1908 0.6302 0.071 Uiso 1 1 calc R . .
H13C H 0.9128 0.3209 0.6302 0.071 Uiso 1 1 calc R . .
C14 C 0.1889(2) 0.4565(2) 0.52134(15) 0.0400(5) Uani 1 1 d . . .
H14A H 0.2501 0.5033 0.5632 0.060 Uiso 1 1 calc R . .
H14B H 0.1320 0.4180 0.5502 0.060 Uiso 1 1 calc R . .
H14C H 0.1406 0.5073 0.4756 0.060 Uiso 1 1 calc R . .
C15 C 0.68018(17) -0.00808(18) 0.35943(13) 0.0307(5) Uani 1 1 d . . .
C16 C 0.73122(19) -0.11837(19) 0.38277(15) 0.0367(5) Uani 1 1 d . . .
H16 H 0.7700 -0.1349 0.4415 0.044 Uiso 1 1 calc R . .
C17 C 0.7259(2) -0.2042(2) 0.32105(16) 0.0430(6) Uani 1 1 d . . .
H17 H 0.7608 -0.2788 0.3382 0.052 Uiso 1 1 calc R . .
C18 C 0.6706(2) -0.1825(2) 0.23522(16) 0.0435(6) Uani 1 1 d . . .
H18 H 0.6685 -0.2413 0.1933 0.052 Uiso 1 1 calc R . .
C19 C 0.61805(19) -0.0733(2) 0.21088(15) 0.0393(5) Uani 1 1 d . . .
H19 H 0.5789 -0.0578 0.1520 0.047 Uiso 1 1 calc R . .
C20 C 0.62254(17) 0.01279(19) 0.27197(13) 0.0337(5) Uani 1 1 d . . .
H20 H 0.5862 0.0868 0.2545 0.040 Uiso 1 1 calc R . .
C21 C 0.16529(17) 0.11678(18) 0.32109(13) 0.0283(4) Uani 1 1 d . . .
C22 C 0.20479(18) 0.0695(2) 0.25234(13) 0.0338(5) Uani 1 1 d . . .
H22 H 0.2823 0.0942 0.2431 0.041 Uiso 1 1 calc R . .
C23 C 0.13363(19) -0.0122(2) 0.19769(14) 0.0377(5) Uani 1 1 d . . .
H23 H 0.1637 -0.0441 0.1524 0.045 Uiso 1 1 calc R . .
C24 C 0.01875(19) -0.0479(2) 0.20841(14) 0.0373(5) Uani 1 1 d . . .
H24 H -0.0298 -0.1045 0.1711 0.045 Uiso 1 1 calc R . .
C25 C -0.02389(19) 0.00017(19) 0.27412(14) 0.0370(5) Uani 1 1 d . . .
H25 H -0.1038 -0.0215 0.2808 0.044 Uiso 1 1 calc R . .
C26 C 0.04874(18) 0.07966(18) 0.33039(14) 0.0319(5) Uani 1 1 d . . .
H26 H 0.0189 0.1097 0.3763 0.038 Uiso 1 1 calc R . .

loop_
_atom_site_aniso_label
_atom_site_aniso_U_11
_atom_site_aniso_U_22
_atom_site_aniso_U_33
_atom_site_aniso_U_23
_atom_site_aniso_U_13
_atom_site_aniso_U_12
K1 0.0429(3) 0.0441(3) 0.0518(3) 0.0098(3) 0.0141(2) -0.0078(2)
N1 0.0202(8) 0.0387(10) 0.0284(9) 0.0020(8) 0.0048(7) 0.0005(7)
C1 0.0222(9) 0.0376(12) 0.0269(11) 0.0072(9) 0.0053(8) 0.0008(8)
C2 0.0247(10) 0.0339(11) 0.0308(11) 0.0095(9) 0.0067(8) 0.0010(9)
C3 0.0198(9) 0.0399(12) 0.0394(12) 0.0135(10) 0.0047(9) 0.0035(9)
C4 0.0241(10) 0.0367(12) 0.0377(12) 0.0099(10) 0.0025(9) -0.0035(9)
C5 0.0286(10) 0.0323(11) 0.0339(12) 0.0051(10) 0.0042(9) -0.0042(9)
C6 0.0240(9) 0.0362(12) 0.0279(11) 0.0069(9) 0.0047(8) -0.0007(9)
C7 0.0249(9) 0.0355(11) 0.0259(11) 0.0043(9) 0.0047(8) -0.0018(9)
C8 0.0305(10) 0.0337(12) 0.0276(11) 0.0015(9) 0.0069(8) -0.0046(9)
C9 0.0306(10) 0.0316(11) 0.0289(11) 0.0038(9) 0.0101(8) 0.0007(9)
C10 0.0214(9) 0.0374(12) 0.0321(11) 0.0059(9) 0.0066(8) 0.0008(8)
C11 0.0231(9) 0.0379(12) 0.0242(10) 0.0045(9) 0.0061(8) 0.0004(9)
C12 0.0242(9) 0.0353(12) 0.0250(10) 0.0048(9) 0.0075(8) 0.0008(9)
C13 0.0272(11) 0.0453(14) 0.0606(17) 0.0068(12) -0.0044(10) -0.0059(10)
C14 0.0358(11) 0.0363(12) 0.0502(14) -0.0009(11) 0.0153(10) -0.0004(10)
C15 0.0191(9) 0.0398(12) 0.0334(11) 0.0106(10) 0.0073(8) -0.0005(8)
C16 0.0310(11) 0.0402(13) 0.0372(12) 0.0077(11) 0.0061(9) 0.0041(10)
C17 0.0380(12) 0.0372(13) 0.0527(16) 0.0058(12) 0.0099(11) 0.0020(10)
C18 0.0378(12) 0.0464(14) 0.0460(15) -0.0067(12) 0.0104(11) -0.0104(11)
C19 0.0270(10) 0.0549(15) 0.0343(13) 0.0056(11) 0.0049(9) -0.0091(10)
C20 0.0227(10) 0.0419(12) 0.0355(12) 0.0100(10) 0.0059(9) -0.0012(9)
C21 0.0213(9) 0.0365(11) 0.0252(10) 0.0046(9) 0.0026(8) 0.0033(8)
C22 0.0237(9) 0.0505(13) 0.0260(11) 0.0023(10) 0.0043(8) 0.0002(10)
C23 0.0341(11) 0.0498(14) 0.0282(12) -0.0042(10) 0.0064(9) 0.0039(10)
C24 0.0316(11) 0.0402(13) 0.0356(12) -0.0028(11) 0.0007(9) -0.0015(10)
C25 0.0260(10) 0.0433(13) 0.0408(13) 0.0018(11) 0.0069(9) -0.0029(9)
C26 0.0266(10) 0.0375(12) 0.0327(12) -0.0014(9) 0.0098(9) 0.0018(9)

loop_
_atom_type_symbol
_atom_type_description
_atom_type_scat_dispersion_real
_atom_type_scat_dispersion_imag
_atom_type_scat_source
C C 0.0033 0.0016 'International Tables Vol C Tables 4.2.6.8 and 6.1.1.4'
H H 0.0000 0.0000 'International Tables Vol C Tables 4.2.6.8 and 6.1.1.4'
N N 0.0061 0.0033 'International Tables Vol C Tables 4.2.6.8 and 6.1.1.4'
K K 0.2009 0.2494 'International Tables Vol C Tables 4.2.6.8 and 6.1.1.4'

loop_
_geom_angle_atom_site_label_1
_geom_angle_atom_site_label_2
_geom_angle_atom_site_label_3
_geom_angle
_geom_angle_site_symmetry_1
_geom_angle_site_symmetry_3
_geom_angle_publ_flag
N1 K1 C5 119.19(6) . 3_656 ?
N1 K1 C6 104.53(6) . 3_656 ?
C5 K1 C6 26.55(5) 3_656 3_656 ?
N1 K1 C15 60.01(5) . . ?
C5 K1 C15 131.97(5) 3_656 . ?
C6 K1 C15 105.92(5) 3_656 . ?
N1 K1 C22 60.01(6) . . ?
C5 K1 C22 110.33(6) 3_656 . ?
C6 K1 C22 124.60(6) 3_656 . ?
C15 K1 C22 107.88(6) . . ?
N1 K1 C20 62.41(5) . . ?
C5 K1 C20 156.28(5) 3_656 . ?
C6 K1 C20 131.07(5) 3_656 . ?
C15 K1 C20 25.33(5) . . ?
C22 K1 C20 91.11(6) . . ?
N1 K1 C16 81.77(5) . . ?
C5 K1 C16 114.32(6) 3_656 . ?
C6 K1 C16 91.43(5) 3_656 . ?
C15 K1 C16 24.03(5) . . ?
C22 K1 C16 131.43(6) . . ?
C20 K1 C16 42.19(5) . . ?
N1 K1 C7 106.34(5) . 3_656 ?
C5 K1 C7 46.99(5) 3_656 3_656 ?
C6 K1 C7 24.58(5) 3_656 3_656 ?
C15 K1 C7 85.55(5) . 3_656 ?
C22 K1 C7 147.14(5) . 3_656 ?
C20 K1 C7 109.30(5) . 3_656 ?
C16 K1 C7 67.82(5) . 3_656 ?
N1 K1 C19 84.37(5) . . ?
C5 K1 C19 150.09(6) 3_656 . ?
C6 K1 C19 136.35(6) 3_656 . ?
C15 K1 C19 41.95(5) . . ?
C22 K1 C19 97.16(6) . . ?
C20 K1 C19 23.07(5) . . ?
C16 K1 C19 46.87(5) . . ?
C7 K1 C19 111.78(6) 3_656 . ?
C12 N1 C1 103.69(16) . . ?
C12 N1 K1 129.92(12) . . ?
C1 N1 K1 115.72(12) . . ?
N1 C1 C6 113.70(17) . . ?
N1 C1 C2 126.46(19) . . ?
C6 C1 C2 119.83(18) . . ?
C3 C2 C1 117.5(2) . . ?
C3 C2 C15 122.46(18) . . ?
C1 C2 C15 120.06(17) . . ?
C2 C3 C4 123.31(18) . . ?
C5 C4 C3 119.00(18) . . ?
C5 C4 C13 121.0(2) . . ?
C3 C4 C13 120.02(19) . . ?
C4 C5 C6 119.5(2) . . ?
C4 C5 K1 100.96(13) . 3_656 ?
C6 C5 K1 77.53(12) . 3_656 ?
C5 C6 C1 120.81(18) . . ?
C5 C6 C7 134.2(2) . . ?
C1 C6 C7 104.94(17) . . ?
C5 C6 K1 75.92(11) . 3_656 ?
C1 C6 K1 103.34(13) . 3_656 ?
C7 C6 K1 93.06(12) . 3_656 ?
C8 C7 C12 121.54(17) . . ?
C8 C7 C6 134.02(19) . . ?
C12 C7 C6 104.42(18) . . ?
C8 C7 K1 98.42(13) . 3_656 ?
C12 C7 K1 109.25(13) . 3_656 ?
C6 C7 K1 62.36(11) . 3_656 ?
C9 C8 C7 119.45(19) . . ?
C8 C9 C10 118.45(19) . . ?
C8 C9 C14 121.00(19) . . ?
C10 C9 C14 120.54(18) . . ?
C11 C10 C9 124.57(18) . . ?
C10 C11 C12 116.66(18) . . ?
C10 C11 C21 121.24(17) . . ?
C12 C11 C21 122.03(18) . . ?
N1 C12 C11 127.41(18) . . ?
N1 C12 C7 113.25(16) . . ?
C11 C12 C7 119.33(18) . . ?
C16 C15 C20 118.0(2) . . ?
C16 C15 C2 122.44(19) . . ?
C20 C15 C2 119.57(19) . . ?
C16 C15 K1 87.87(12) . . ?
C20 C15 K1 79.17(11) . . ?
C2 C15 K1 101.74(11) . . ?
C17 C16 C15 120.7(2) . . ?
C17 C16 K1 90.72(13) . . ?
C15 C16 K1 68.10(11) . . ?
C18 C17 C16 120.9(2) . . ?
C17 C18 C19 119.1(2) . . ?
C20 C19 C18 120.4(2) . . ?
C20 C19 K1 65.87(11) . . ?
C18 C19 K1 89.16(14) . . ?
C19 C20 C15 120.8(2) . . ?
C19 C20 K1 91.06(12) . . ?
C15 C20 K1 75.50(11) . . ?
C22 C21 C26 116.85(19) . . ?
C22 C21 C11 122.12(17) . . ?
C26 C21 C11 121.01(18) . . ?
C23 C22 C21 121.51(19) . . ?
C23 C22 K1 92.74(14) . . ?
C21 C22 K1 103.71(13) . . ?
C22 C23 C24 120.6(2) . . ?
C25 C24 C23 119.0(2) . . ?
C24 C25 C26 120.6(2) . . ?
C25 C26 C21 121.5(2) . . ?

loop_
_geom_bond_atom_site_label_1
_geom_bond_atom_site_label_2
_geom_bond_distance
_geom_bond_site_symmetry_2
_geom_bond_publ_flag
K1 N1 2.745(2) . ?
K1 C5 3.059(2) 3_656 ?
K1 C6 3.080(2) 3_656 ?
K1 C15 3.181(2) . ?
K1 C22 3.202(2) . ?
K1 C20 3.227(2) . ?
K1 C16 3.426(3) . ?
K1 C7 3.471(2) 3_656 ?
K1 C19 3.536(2) . ?
N1 C12 1.376(2) . ?
N1 C1 1.380(2) . ?
C1 C6 1.414(3) . ?
C1 C2 1.417(3) . ?
C2 C3 1.390(3) . ?
C2 C15 1.482(3) . ?
C3 C4 1.404(3) . ?
C4 C5 1.389(3) . ?
C4 C13 1.515(3) . ?
C5 C6 1.410(3) . ?
C5 K1 3.059(2) 3_656 ?
C6 C7 1.446(3) . ?
C6 K1 3.080(2) 3_656 ?
C7 C8 1.396(3) . ?
C7 C12 1.431(3) . ?
C7 K1 3.471(2) 3_656 ?
C8 C9 1.392(3) . ?
C9 C10 1.407(3) . ?
C9 C14 1.500(3) . ?
C10 C11 1.390(3) . ?
C11 C12 1.424(3) . ?
C11 C21 1.482(3) . ?
C15 C16 1.396(3) . ?
C15 C20 1.406(3) . ?
C16 C17 1.389(3) . ?
C17 C18 1.379(3) . ?
C18 C19 1.393(3) . ?
C19 C20 1.386(3) . ?
C21 C22 1.401(3) . ?
C21 C26 1.401(3) . ?
C22 C23 1.382(3) . ?
C23 C24 1.387(3) . ?
C24 C25 1.380(3) . ?
C25 C26 1.384(3) . ?
